data_1519530
loop_
_publ_author_name
'Butler, Ian. R.'
'Horton, Peter N.'
'Hursthouse, Michael B.'

_publ_section_title
;
 C38H40O4
;
_journal_name_full 'Crystal Structure Report Archive'
_journal_page_first 1008
_journal_year 2003
_chemical_formula_sum 'C38 H40 O4'
_chemical_formula_weight 560.70
_space_group_IT_number 29
_symmetry_cell_setting orthorhombic
_symmetry_space_group_name_Hall 'P 2c -2ac'
_symmetry_space_group_name_H-M 'P c a 21'
_atom_sites_solution_hydrogens geom
_atom_sites_solution_primary direct
_atom_sites_solution_secondary difmap
_cell_angle_alpha 90.000
_cell_angle_beta 90.000
_cell_angle_gamma 90.000
_cell_formula_units_Z 4
_cell_length_a 35.283(5)
_cell_length_b 8.364(1)
_cell_length_c 10.721(2)
_cell_measurement_reflns_used 3908
_cell_measurement_temperature 120(2)
_cell_measurement_theta_max 27.485
_cell_measurement_theta_min 2.910
_cell_volume 3163.8(8)
_computing_cell_refinement ' DENZO (Otwinowski & Minor, 1997) and COLLECT (Hooft, 1998)'
_computing_data_collection ' DENZO (Otwinowski and Minor, 1997)'
_computing_data_reduction ' DENZO (Otwinowski & Minor, 1997) and COLLECT (Hooft, 1998)'
_computing_molecular_graphics 'PLATON (Spek, 1990)'
_computing_structure_refinement 'SHELXL-97 (Sheldrick, 1997b)'
_computing_structure_solution 'SHELXS-97 (Sheldrick, 1997a)'
_diffrn_ambient_temperature 120(2)
_diffrn_detector_area_resol_mean 9.091
_diffrn_measured_fraction_theta_full 0.992
_diffrn_measured_fraction_theta_max 0.992
_diffrn_measurement_device_type 'Nonius KappaCCD Area Detector'
_diffrn_measurement_method '\f and \w scans to fill Ewald Sphere'
_diffrn_radiation_monochromator graphite
_diffrn_radiation_source 'Nonius FR591 rotating anode'
_diffrn_radiation_type MoK\a
_diffrn_radiation_wavelength 0.71073
_diffrn_reflns_av_R_equivalents 0.0950
_diffrn_reflns_av_sigmaI/netI 0.0797
_diffrn_reflns_limit_h_max 40
_diffrn_reflns_limit_h_min -45
_diffrn_reflns_limit_k_max 9
_diffrn_reflns_limit_k_min -10
_diffrn_reflns_limit_l_max 13
_diffrn_reflns_limit_l_min -13
_diffrn_reflns_number 15371
_diffrn_reflns_theta_full 27.45
_diffrn_reflns_theta_max 27.45
_diffrn_reflns_theta_min 2.99
_exptl_absorpt_coefficient_mu 0.075
_exptl_absorpt_correction_T_max 0.9940
_exptl_absorpt_correction_T_min 0.9736
_exptl_absorpt_correction_type multi-scan
_exptl_absorpt_process_details 'SORTAV Blessing (1997)'
_exptl_crystal_colour Orange
_exptl_crystal_density_diffrn 1.177
_exptl_crystal_density_method 'not measured'
_exptl_crystal_description Shard
_exptl_crystal_F_000 1200
_exptl_crystal_size_max 0.36
_exptl_crystal_size_mid 0.18
_exptl_crystal_size_min 0.08
_refine_diff_density_max 0.256
_refine_diff_density_min -0.234
_refine_diff_density_rms 0.052
_refine_ls_extinction_coef 0.007(2)
_refine_ls_extinction_expression Fc^*^=kFc[1+0.001xFc^2^\l^3^/sin(2\q)]^-1/4^
_refine_ls_extinction_method SHELXL
_refine_ls_goodness_of_fit_ref 1.028
_refine_ls_hydrogen_treatment constr
_refine_ls_matrix_type full
_refine_ls_number_parameters 386
_refine_ls_number_reflns 6938
_refine_ls_number_restraints 1
_refine_ls_restrained_S_all 1.028
_refine_ls_R_factor_all 0.0634
_refine_ls_R_factor_gt 0.0540
_refine_ls_shift/su_max 0.000
_refine_ls_shift/su_mean 0.000
_refine_ls_structure_factor_coef Fsqd
_refine_ls_weighting_details 'calc w=1/[\s^2^(Fo^2^)+(0.0683P)^2^+0.7434P] where P=(Fo^2^+2Fc^2^)/3'
_refine_ls_weighting_scheme calc
_refine_ls_wR_factor_gt 0.1352
_refine_ls_wR_factor_ref 0.1429
_reflns_number_gt 6131
_reflns_number_total 6938
_reflns_threshold_expression >2sigma(I)
_cod_data_source_file eCrystal-1008.cif
_cod_data_source_block s93
_cod_depositor_comments
;
Citation :
Butler, Ian. R. and Horton, Peter N. and Hursthouse, Michael B. (2003) 
University of Southampton, Crystal Structure Report Archive. 
(doi:10.5258/ecrystals/1008)

More at:
http://ecrystals.chem.soton.ac.uk/1008/

The following automatic conversions were performed:

'_symmetry_cell_setting' value 'Orthorhombic' changed to
'orthorhombic' according to the built-in table from CIF Core
dictionary named 'cif_core.dic' version 2.4.1 from 2010-06-29.

Automatic conversion script
Id: cif_fix_values 3271 2015-04-21 07:52:19Z andrius 
;
_cod_original_sg_symbol_H-M Pca2(1)
_cod_database_code 1519530

loop_
_symmetry_equiv_pos_as_xyz
'x, y, z'
'-x, -y, z+1/2'
'-x+1/2, y, z+1/2'
'x+1/2, -y, z'

loop_
_atom_site_label
_atom_site_type_symbol
_atom_site_fract_x
_atom_site_fract_y
_atom_site_fract_z
_atom_site_U_iso_or_equiv
_atom_site_adp_type
_atom_site_occupancy
_atom_site_symmetry_multiplicity
_atom_site_calc_flag
_atom_site_refinement_flags
_atom_site_disorder_assembly
_atom_site_disorder_group
C1 C 0.35373(6) 0.0336(2) 0.18882(19) 0.0215(4) Uani 1 1 d . . .
C2 C 0.37265(6) 0.0625(2) 0.06304(19) 0.0210(4) Uani 1 1 d . . .
C3 C 0.37024(6) 0.2170(2) 0.0121(2) 0.0258(4) Uani 1 1 d . . .
H3 H 0.3556 0.2962 0.0534 0.031 Uiso 1 1 calc R . .
C4 C 0.38880(7) 0.2553(3) -0.0969(2) 0.0287(5) Uani 1 1 d . . .
H4 H 0.3872 0.3606 -0.1298 0.034 Uiso 1 1 calc R . .
C5 C 0.40995(7) 0.1390(3) -0.1588(2) 0.0300(5) Uani 1 1 d . . .
H5 H 0.4228 0.1648 -0.2340 0.036 Uiso 1 1 calc R . .
C6 C 0.41215(6) -0.0137(3) -0.1107(2) 0.0268(4) Uani 1 1 d . . .
H6 H 0.4264 -0.0929 -0.1535 0.032 Uiso 1 1 calc R . .
C7 C 0.39352(6) -0.0535(2) 0.0012(2) 0.0213(4) Uani 1 1 d . . .
C8 C 0.39653(6) -0.2253(2) 0.0464(2) 0.0212(4) Uani 1 1 d . . .
C9 C 0.37430(6) -0.2584(2) 0.16487(19) 0.0211(4) Uani 1 1 d . . .
C10 C 0.37422(6) -0.4160(2) 0.2095(2) 0.0260(4) Uani 1 1 d . . .
H10 H 0.3892 -0.4945 0.1687 0.031 Uiso 1 1 calc R . .
C11 C 0.35269(7) -0.4592(3) 0.3119(2) 0.0288(5) Uani 1 1 d . . .
H11 H 0.3526 -0.5667 0.3405 0.035 Uiso 1 1 calc R . .
C12 C 0.33127(7) -0.3442(3) 0.3723(2) 0.0305(5) Uani 1 1 d . . .
H12 H 0.3162 -0.3732 0.4422 0.037 Uiso 1 1 calc R . .
C13 C 0.33163(6) -0.1876(3) 0.3318(2) 0.0271(4) Uani 1 1 d . . .
H13 H 0.3172 -0.1094 0.3749 0.032 Uiso 1 1 calc R . .
C14 C 0.35324(6) -0.1427(2) 0.22726(19) 0.0213(4) Uani 1 1 d . . .
C15 C 0.31432(6) 0.0955(2) 0.1836(2) 0.0235(4) Uani 1 1 d . . .
C16 C 0.28311(6) 0.1483(2) 0.1727(2) 0.0253(4) Uani 1 1 d . . .
C17 C 0.24526(6) 0.2107(2) 0.1554(2) 0.0233(4) Uani 1 1 d . . .
C18 C 0.22913(6) 0.3105(3) 0.2449(2) 0.0291(5) Uani 1 1 d . . .
H18 H 0.2430 0.3374 0.3180 0.035 Uiso 1 1 calc R . .
C19 C 0.19297(7) 0.3705(3) 0.2276(2) 0.0330(5) Uani 1 1 d . . .
H19 H 0.1821 0.4395 0.2882 0.040 Uiso 1 1 calc R . .
C20 C 0.17259(7) 0.3299(3) 0.1221(3) 0.0356(5) Uani 1 1 d . . .
H20 H 0.1476 0.3697 0.1112 0.043 Uiso 1 1 calc R . .
C21 C 0.18837(7) 0.2320(3) 0.0324(2) 0.0332(5) Uani 1 1 d . . .
H21 H 0.1743 0.2052 -0.0402 0.040 Uiso 1 1 calc R . .
C22 C 0.22480(6) 0.1726(2) 0.0481(2) 0.0276(5) Uani 1 1 d . . .
H22 H 0.2358 0.1062 -0.0140 0.033 Uiso 1 1 calc R . .
C23 C 0.43662(6) -0.2680(2) 0.06779(19) 0.0232(4) Uani 1 1 d . . .
C24 C 0.46858(6) -0.3095(2) 0.0893(2) 0.0254(4) Uani 1 1 d . . .
C25 C 0.50528(6) -0.3744(2) 0.1169(2) 0.0232(4) Uani 1 1 d . . .
C26 C 0.51268(7) -0.4341(3) 0.2370(2) 0.0278(5) Uani 1 1 d . . .
H26 H 0.4943 -0.4226 0.3009 0.033 Uiso 1 1 calc R . .
C27 C 0.54675(7) -0.5099(3) 0.2624(2) 0.0338(5) Uani 1 1 d . . .
H27 H 0.5517 -0.5498 0.3437 0.041 Uiso 1 1 calc R . .
C28 C 0.57349(7) -0.5272(3) 0.1694(3) 0.0355(6) Uani 1 1 d . . .
H28 H 0.5965 -0.5823 0.1864 0.043 Uiso 1 1 calc R . .
C29 C 0.56713(7) -0.4652(3) 0.0518(3) 0.0369(6) Uani 1 1 d . . .
H29 H 0.5860 -0.4750 -0.0110 0.044 Uiso 1 1 calc R . .
C30 C 0.53290(6) -0.3879(3) 0.0255(2) 0.0298(5) Uani 1 1 d . . .
H30 H 0.5286 -0.3446 -0.0552 0.036 Uiso 1 1 calc R . .
O1 O 0.37245(4) 0.12710(18) 0.28355(14) 0.0257(3) Uani 1 1 d . . .
H1 H 0.3949 0.0954 0.2916 0.039 Uiso 1 1 calc R . .
O2 O 0.38317(4) -0.33109(17) -0.05080(14) 0.0250(3) Uani 1 1 d . . .
H2 H 0.3601 -0.3139 -0.0641 0.038 Uiso 1 1 calc R . .
C31 C 0.30746(8) -0.1232(3) -0.2009(3) 0.0462(7) Uani 1 1 d . . .
H31A H 0.3156 -0.0245 -0.1576 0.055 Uiso 1 1 calc R . .
H31B H 0.2816 -0.1058 -0.2344 0.055 Uiso 1 1 calc R . .
C32 C 0.33413(10) -0.1606(4) -0.3046(3) 0.0524(7) Uani 1 1 d . . .
H32A H 0.3598 -0.1726 -0.2712 0.079 Uiso 1 1 calc R . .
H32B H 0.3337 -0.0735 -0.3657 0.079 Uiso 1 1 calc R . .
H32C H 0.3264 -0.2605 -0.3451 0.079 Uiso 1 1 calc R . .
C33 C 0.27749(8) -0.2427(3) -0.0249(3) 0.0441(6) Uani 1 1 d . . .
H33A H 0.2529 -0.2281 -0.0678 0.053 Uiso 1 1 calc R . .
H33B H 0.2819 -0.1487 0.0293 0.053 Uiso 1 1 calc R . .
C34 C 0.27645(8) -0.3913(4) 0.0525(3) 0.0467(7) Uani 1 1 d . . .
H34A H 0.2726 -0.4842 -0.0018 0.070 Uiso 1 1 calc R . .
H34B H 0.2556 -0.3843 0.1125 0.070 Uiso 1 1 calc R . .
H34C H 0.3005 -0.4028 0.0974 0.070 Uiso 1 1 calc R . .
O31 O 0.30727(5) -0.25528(18) -0.11498(17) 0.0342(4) Uani 1 1 d . . .
C41 C 0.48169(7) 0.1064(3) 0.2368(2) 0.0354(5) Uani 1 1 d . . .
H41A H 0.4930 0.0099 0.1984 0.043 Uiso 1 1 calc R . .
H41B H 0.5014 0.1594 0.2878 0.043 Uiso 1 1 calc R . .
C42 C 0.46826(7) 0.2181(3) 0.1370(3) 0.0375(6) Uani 1 1 d . . .
H42A H 0.4506 0.1619 0.0817 0.056 Uiso 1 1 calc R . .
H42B H 0.4900 0.2562 0.0886 0.056 Uiso 1 1 calc R . .
H42C H 0.4554 0.3095 0.1753 0.056 Uiso 1 1 calc R . .
C43 C 0.46183(8) -0.0393(3) 0.4144(3) 0.0437(6) Uani 1 1 d . . .
H43A H 0.4823 0.0127 0.4627 0.052 Uiso 1 1 calc R . .
H43B H 0.4716 -0.1416 0.3810 0.052 Uiso 1 1 calc R . .
C44 C 0.42819(9) -0.0707(4) 0.4979(3) 0.0540(8) Uani 1 1 d . . .
H44A H 0.4176 0.0313 0.5262 0.081 Uiso 1 1 calc R . .
H44B H 0.4363 -0.1334 0.5704 0.081 Uiso 1 1 calc R . .
H44C H 0.4089 -0.1303 0.4515 0.081 Uiso 1 1 calc R . .
O41 O 0.45051(4) 0.0617(2) 0.31419(16) 0.0328(4) Uani 1 1 d . . .

loop_
_atom_site_aniso_label
_atom_site_aniso_U_11
_atom_site_aniso_U_22
_atom_site_aniso_U_33
_atom_site_aniso_U_23
_atom_site_aniso_U_13
_atom_site_aniso_U_12
C1 0.0209(9) 0.0202(9) 0.0233(10) -0.0033(8) -0.0011(8) 0.0023(7)
C2 0.0194(9) 0.0186(9) 0.0250(10) 0.0003(8) -0.0025(8) -0.0005(7)
C3 0.0281(10) 0.0186(9) 0.0307(11) -0.0008(8) -0.0013(9) 0.0021(8)
C4 0.0336(11) 0.0219(10) 0.0306(11) 0.0042(9) -0.0024(10) 0.0006(8)
C5 0.0342(12) 0.0317(12) 0.0242(11) 0.0022(9) 0.0020(9) -0.0040(9)
C6 0.0288(11) 0.0270(10) 0.0245(10) -0.0024(9) 0.0028(9) 0.0016(9)
C7 0.0217(9) 0.0201(9) 0.0222(9) -0.0007(8) -0.0034(8) -0.0005(7)
C8 0.0228(9) 0.0184(9) 0.0223(10) -0.0021(7) 0.0000(8) 0.0029(7)
C9 0.0223(9) 0.0177(9) 0.0233(10) -0.0018(8) -0.0033(8) 0.0004(7)
C10 0.0291(11) 0.0204(9) 0.0285(11) -0.0005(8) -0.0035(9) 0.0021(8)
C11 0.0347(11) 0.0222(10) 0.0296(11) 0.0053(8) -0.0053(10) -0.0018(9)
C12 0.0304(11) 0.0327(12) 0.0283(11) 0.0048(9) 0.0033(9) -0.0020(9)
C13 0.0284(11) 0.0267(10) 0.0261(10) -0.0016(9) 0.0023(9) 0.0028(9)
C14 0.0212(9) 0.0211(9) 0.0215(9) -0.0004(8) -0.0014(8) -0.0003(7)
C15 0.0263(10) 0.0186(9) 0.0256(10) -0.0010(8) 0.0018(9) 0.0027(8)
C16 0.0285(10) 0.0203(9) 0.0273(10) -0.0003(8) 0.0012(9) 0.0027(8)
C17 0.0211(9) 0.0193(8) 0.0293(11) 0.0040(8) 0.0027(8) 0.0017(7)
C18 0.0291(11) 0.0294(11) 0.0290(11) -0.0010(9) 0.0000(9) 0.0047(9)
C19 0.0318(12) 0.0317(11) 0.0355(13) -0.0032(10) 0.0043(10) 0.0101(9)
C20 0.0268(11) 0.0346(12) 0.0455(15) 0.0039(11) -0.0016(11) 0.0101(9)
C21 0.0326(12) 0.0303(11) 0.0366(13) 0.0032(10) -0.0099(11) 0.0043(9)
C22 0.0322(11) 0.0235(10) 0.0271(11) 0.0011(8) -0.0008(9) 0.0050(8)
C23 0.0256(10) 0.0197(9) 0.0245(10) -0.0006(8) 0.0029(8) 0.0003(8)
C24 0.0311(12) 0.0211(9) 0.0241(10) -0.0004(8) 0.0024(9) 0.0004(8)
C25 0.0228(9) 0.0165(8) 0.0303(11) 0.0003(8) -0.0034(9) 0.0003(7)
C26 0.0314(11) 0.0250(10) 0.0269(10) 0.0023(8) -0.0010(9) -0.0029(9)
C27 0.0370(13) 0.0251(10) 0.0393(13) 0.0071(10) -0.0118(11) -0.0060(10)
C28 0.0274(11) 0.0279(11) 0.0514(15) -0.0018(11) -0.0115(11) 0.0035(9)
C29 0.0257(11) 0.0422(13) 0.0426(14) -0.0075(11) 0.0020(11) 0.0041(10)
C30 0.0296(11) 0.0321(11) 0.0276(11) -0.0013(9) -0.0014(9) 0.0015(9)
O1 0.0266(7) 0.0249(7) 0.0256(8) -0.0071(6) -0.0026(6) 0.0016(6)
O2 0.0275(7) 0.0202(7) 0.0273(8) -0.0058(6) -0.0022(6) 0.0020(6)
C31 0.0523(16) 0.0292(12) 0.0571(18) 0.0086(12) -0.0199(14) 0.0058(11)
C32 0.070(2) 0.0469(15) 0.0400(15) 0.0121(13) -0.0127(15) -0.0012(14)
C33 0.0350(14) 0.0416(14) 0.0557(17) -0.0041(12) -0.0015(12) 0.0034(11)
C34 0.0454(15) 0.0471(15) 0.0476(16) -0.0048(13) -0.0004(13) -0.0093(12)
O31 0.0354(9) 0.0258(8) 0.0413(9) 0.0001(7) -0.0059(7) 0.0053(7)
C41 0.0297(11) 0.0354(13) 0.0412(13) -0.0088(11) 0.0024(11) 0.0013(9)
C42 0.0348(12) 0.0397(13) 0.0382(13) -0.0015(11) -0.0009(11) -0.0084(10)
C43 0.0476(15) 0.0377(13) 0.0456(16) 0.0064(12) -0.0099(13) 0.0065(11)
C44 0.0536(18) 0.0605(19) 0.0479(17) 0.0206(15) -0.0077(14) -0.0037(14)
O41 0.0294(8) 0.0363(9) 0.0327(9) 0.0030(7) -0.0047(7) 0.0025(7)

loop_
_atom_type_symbol
_atom_type_description
_atom_type_scat_dispersion_real
_atom_type_scat_dispersion_imag
_atom_type_scat_source
C C 0.0033 0.0016 'International Tables Vol C Tables 4.2.6.8 and 6.1.1.4'
H H 0.0000 0.0000 'International Tables Vol C Tables 4.2.6.8 and 6.1.1.4'
O O 0.0106 0.0060 'International Tables Vol C Tables 4.2.6.8 and 6.1.1.4'

loop_
_geom_angle_atom_site_label_1
_geom_angle_atom_site_label_2
_geom_angle_atom_site_label_3
_geom_angle
_geom_angle_site_symmetry_1
_geom_angle_site_symmetry_3
O1 C1 C15 105.41(16) . .
O1 C1 C2 109.66(16) . .
C15 C1 C2 108.77(17) . .
O1 C1 C14 109.75(16) . .
C15 C1 C14 109.62(17) . .
C2 C1 C14 113.33(16) . .
C7 C2 C3 119.29(19) . .
C7 C2 C1 123.02(18) . .
C3 C2 C1 117.60(18) . .
C4 C3 C2 121.0(2) . .
C4 C3 H3 119.5 . .
C2 C3 H3 119.5 . .
C3 C4 C5 119.7(2) . .
C3 C4 H4 120.1 . .
C5 C4 H4 120.1 . .
C6 C5 C4 119.9(2) . .
C6 C5 H5 120.1 . .
C4 C5 H5 120.1 . .
C5 C6 C7 120.8(2) . .
C5 C6 H6 119.6 . .
C7 C6 H6 119.6 . .
C2 C7 C6 119.36(19) . .
C2 C7 C8 123.05(19) . .
C6 C7 C8 117.56(18) . .
O2 C8 C23 106.02(16) . .
O2 C8 C9 108.84(16) . .
C23 C8 C9 108.72(17) . .
O2 C8 C7 109.00(17) . .
C23 C8 C7 110.17(17) . .
C9 C8 C7 113.79(17) . .
C14 C9 C10 119.26(19) . .
C14 C9 C8 123.43(18) . .
C10 C9 C8 117.26(18) . .
C11 C10 C9 121.2(2) . .
C11 C10 H10 119.4 . .
C9 C10 H10 119.4 . .
C10 C11 C12 119.3(2) . .
C10 C11 H11 120.3 . .
C12 C11 H11 120.3 . .
C13 C12 C11 120.5(2) . .
C13 C12 H12 119.8 . .
C11 C12 H12 119.8 . .
C12 C13 C14 120.6(2) . .
C12 C13 H13 119.7 . .
C14 C13 H13 119.7 . .
C9 C14 C13 119.12(19) . .
C9 C14 C1 122.31(19) . .
C13 C14 C1 118.54(18) . .
C16 C15 C1 176.2(2) . .
C15 C16 C17 178.1(2) . .
C18 C17 C22 119.56(19) . .
C18 C17 C16 120.3(2) . .
C22 C17 C16 120.14(19) . .
C19 C18 C17 120.1(2) . .
C19 C18 H18 120.0 . .
C17 C18 H18 120.0 . .
C20 C19 C18 120.1(2) . .
C20 C19 H19 120.0 . .
C18 C19 H19 120.0 . .
C21 C20 C19 120.3(2) . .
C21 C20 H20 119.8 . .
C19 C20 H20 119.8 . .
C20 C21 C22 120.1(2) . .
C20 C21 H21 120.0 . .
C22 C21 H21 120.0 . .
C21 C22 C17 119.9(2) . .
C21 C22 H22 120.1 . .
C17 C22 H22 120.1 . .
C24 C23 C8 176.4(2) . .
C23 C24 C25 174.4(2) . .
C30 C25 C26 119.2(2) . .
C30 C25 C24 121.3(2) . .
C26 C25 C24 119.4(2) . .
C27 C26 C25 120.3(2) . .
C27 C26 H26 119.9 . .
C25 C26 H26 119.9 . .
C28 C27 C26 119.9(2) . .
C28 C27 H27 120.0 . .
C26 C27 H27 120.0 . .
C27 C28 C29 120.6(2) . .
C27 C28 H28 119.7 . .
C29 C28 H28 119.7 . .
C28 C29 C30 119.9(2) . .
C28 C29 H29 120.1 . .
C30 C29 H29 120.1 . .
C25 C30 C29 120.2(2) . .
C25 C30 H30 119.9 . .
C29 C30 H30 119.9 . .
C1 O1 H1 109.5 . .
C8 O2 H2 109.5 . .
O31 C31 C32 108.7(2) . .
O31 C31 H31A 110.0 . .
C32 C31 H31A 110.0 . .
O31 C31 H31B 110.0 . .
C32 C31 H31B 110.0 . .
H31A C31 H31B 108.3 . .
C31 C32 H32A 109.5 . .
C31 C32 H32B 109.5 . .
H32A C32 H32B 109.5 . .
C31 C32 H32C 109.5 . .
H32A C32 H32C 109.5 . .
H32B C32 H32C 109.5 . .
O31 C33 C34 109.4(2) . .
O31 C33 H33A 109.8 . .
C34 C33 H33A 109.8 . .
O31 C33 H33B 109.8 . .
C34 C33 H33B 109.8 . .
H33A C33 H33B 108.3 . .
C33 C34 H34A 109.5 . .
C33 C34 H34B 109.5 . .
H34A C34 H34B 109.5 . .
C33 C34 H34C 109.5 . .
H34A C34 H34C 109.5 . .
H34B C34 H34C 109.5 . .
C33 O31 C31 112.3(2) . .
O41 C41 C42 109.6(2) . .
O41 C41 H41A 109.8 . .
C42 C41 H41A 109.8 . .
O41 C41 H41B 109.8 . .
C42 C41 H41B 109.8 . .
H41A C41 H41B 108.2 . .
C41 C42 H42A 109.5 . .
C41 C42 H42B 109.5 . .
H42A C42 H42B 109.5 . .
C41 C42 H42C 109.5 . .
H42A C42 H42C 109.5 . .
H42B C42 H42C 109.5 . .
O41 C43 C44 109.3(2) . .
O41 C43 H43A 109.8 . .
C44 C43 H43A 109.8 . .
O41 C43 H43B 109.8 . .
C44 C43 H43B 109.8 . .
H43A C43 H43B 108.3 . .
C43 C44 H44A 109.5 . .
C43 C44 H44B 109.5 . .
H44A C44 H44B 109.5 . .
C43 C44 H44C 109.5 . .
H44A C44 H44C 109.5 . .
H44B C44 H44C 109.5 . .
C43 O41 C41 112.18(19) . .

loop_
_geom_bond_atom_site_label_1
_geom_bond_atom_site_label_2
_geom_bond_distance
_geom_bond_site_symmetry_2
C1 O1 1.442(2) .
C1 C15 1.485(3) .
C1 C2 1.524(3) .
C1 C14 1.530(3) .
C2 C7 1.386(3) .
C2 C3 1.406(3) .
C3 C4 1.377(3) .
C3 H3 0.9500 .
C4 C5 1.394(3) .
C4 H4 0.9500 .
C5 C6 1.380(3) .
C5 H5 0.9500 .
C6 C7 1.407(3) .
C6 H6 0.9500 .
C7 C8 1.521(3) .
C8 O2 1.446(2) .
C8 C23 1.477(3) .
C8 C9 1.518(3) .
C9 C14 1.392(3) .
C9 C10 1.402(3) .
C10 C11 1.383(3) .
C10 H10 0.9500 .
C11 C12 1.384(3) .
C11 H11 0.9500 .
C12 C13 1.380(3) .
C12 H12 0.9500 .
C13 C14 1.407(3) .
C13 H13 0.9500 .
C15 C16 1.192(3) .
C16 C17 1.445(3) .
C17 C18 1.394(3) .
C17 C22 1.395(3) .
C18 C19 1.383(3) .
C18 H18 0.9500 .
C19 C20 1.383(4) .
C19 H19 0.9500 .
C20 C21 1.381(4) .
C20 H20 0.9500 .
C21 C22 1.388(3) .
C21 H21 0.9500 .
C22 H22 0.9500 .
C23 C24 1.202(3) .
C24 C25 1.435(3) .
C25 C30 1.386(3) .
C25 C26 1.406(3) .
C26 C27 1.386(3) .
C26 H26 0.9500 .
C27 C28 1.380(4) .
C27 H27 0.9500 .
C28 C29 1.381(4) .
C28 H28 0.9500 .
C29 C30 1.399(3) .
C29 H29 0.9500 .
C30 H30 0.9500 .
O1 H1 0.8400 .
O2 H2 0.8400 .
C31 O31 1.438(3) .
C31 C32 1.490(5) .
C31 H31A 0.9900 .
C31 H31B 0.9900 .
C32 H32A 0.9800 .
C32 H32B 0.9800 .
C32 H32C 0.9800 .
C33 O31 1.431(3) .
C33 C34 1.495(4) .
C33 H33A 0.9900 .
C33 H33B 0.9900 .
C34 H34A 0.9800 .
C34 H34B 0.9800 .
C34 H34C 0.9800 .
C41 O41 1.427(3) .
C41 C42 1.498(4) .
C41 H41A 0.9900 .
C41 H41B 0.9900 .
C42 H42A 0.9800 .
C42 H42B 0.9800 .
C42 H42C 0.9800 .
C43 O41 1.424(3) .
C43 C44 1.510(4) .
C43 H43A 0.9900 .
C43 H43B 0.9900 .
C44 H44A 0.9800 .
C44 H44B 0.9800 .
C44 H44C 0.9800 .

loop_
_geom_hbond_atom_site_label_D
_geom_hbond_atom_site_label_H
_geom_hbond_atom_site_label_A
_geom_hbond_distance_DH
_geom_hbond_distance_HA
_geom_hbond_distance_DA
_geom_hbond_angle_DHA
_geom_hbond_site_symmetry_A
O1 H1 O41 0.84 2.00 2.827(2) 169.7 .
O2 H2 O31 0.84 2.00 2.837(2) 172.4 .
